data_4112912
loop_
_publ_author_name
'Kenneth Hanson'
'Nathalie Calin'
'Daniel Bugaris'
'Michael Scancella'
'Slavi C. Sevov'

_publ_section_title
;
 Reversible Repositioning of Zinc Atoms within Single Crystals of a Zinc
 Polycarboxylate with an Open-Framework Structure
;
_journal_name_full 'Journal of the American Chemical Society'
_journal_page_first 10502
_journal_page_last 10503
_journal_paper_doi 10.1021/ja0474190
_journal_volume 126
_journal_year 2004
_chemical_formula_sum 'C8 H8 Co2 O13.33'
_chemical_formula_weight 435.34
_chemical_name_systematic
; 
Co2[C4H4O(COO)4](H2O)2 x 2.33(H2O)
;
_space_group_IT_number 205
_symmetry_cell_setting cubic
_symmetry_space_group_name_Hall '-P 2ac 2ab 3'
_symmetry_space_group_name_H-M 'P a -3'
_atom_sites_solution_hydrogens geom
_atom_sites_solution_primary direct
_atom_sites_solution_secondary difmap
_audit_creation_method SHELXL-97
_cell_angle_alpha 90.00
_cell_angle_beta 90.00
_cell_angle_gamma 90.00
_cell_formula_units_Z 24
_cell_length_a 20.4950(10)
_cell_length_b 20.4950(10)
_cell_length_c 20.4950(10)
_cell_measurement_temperature 293(2)
_cell_volume 8608.8(7)
_computing_cell_refinement CAD4_(Enraf-Nonius,_1977
_computing_data_collection CAD4_(Enraf-Nonius,_1977
_computing_data_reduction SDS_Package_(Enraf-Nonius,_1985
_computing_molecular_graphics 'SHELXTL (Siemens, 1994)'
_computing_publication_material 'SHELXTL (Siemens, 1994)'
_computing_structure_refinement 'SHELXL-97 (Sheldrick, 1997)'
_computing_structure_solution 'SHELXS-97 (Sheldrick, 1990)'
_diffrn_ambient_temperature 293(2)
_diffrn_measured_fraction_theta_full 0.991
_diffrn_measured_fraction_theta_max 0.991
_diffrn_measurement_device_type Enraf_Nonius_CAD4
_diffrn_measurement_method omega-2theta
_diffrn_radiation_monochromator graphite
_diffrn_radiation_source 'fine-focus sealed tube'
_diffrn_radiation_type MoK\a
_diffrn_radiation_wavelength 0.71073
_diffrn_reflns_av_R_equivalents 0.0355
_diffrn_reflns_av_sigmaI/netI 0.0631
_diffrn_reflns_limit_h_max 14
_diffrn_reflns_limit_h_min 0
_diffrn_reflns_limit_k_max 24
_diffrn_reflns_limit_k_min 0
_diffrn_reflns_limit_l_max 24
_diffrn_reflns_limit_l_min 0
_diffrn_reflns_number 2717
_diffrn_reflns_theta_full 25.00
_diffrn_reflns_theta_max 25.00
_diffrn_reflns_theta_min 2.22
_exptl_absorpt_coefficient_mu 2.384
_exptl_absorpt_correction_type none
_exptl_crystal_colour pink-purple
_exptl_crystal_density_diffrn 2.015
_exptl_crystal_description cuboctahedron
_exptl_crystal_F_000 5200
_exptl_crystal_size_max 0.16
_exptl_crystal_size_mid 0.15
_exptl_crystal_size_min 0.15
_refine_diff_density_max 1.257
_refine_diff_density_min -0.563
_refine_diff_density_rms 0.155
_refine_ls_extinction_coef 0.00047(12)
_refine_ls_extinction_expression Fc^*^=kFc[1+0.001xFc^2^\l^3^/sin(2\q)]^-1/4^
_refine_ls_extinction_method SHELXL
_refine_ls_goodness_of_fit_ref 1.038
_refine_ls_hydrogen_treatment mixed
_refine_ls_matrix_type full
_refine_ls_number_parameters 212
_refine_ls_number_reflns 2526
_refine_ls_number_restraints 0
_refine_ls_restrained_S_all 1.038
_refine_ls_R_factor_all 0.0817
_refine_ls_R_factor_gt 0.0531
_refine_ls_shift/su_max 0.004
_refine_ls_shift/su_mean 0.000
_refine_ls_structure_factor_coef Fsqd
_refine_ls_weighting_details 'calc w=1/[\s^2^(Fo^2^)+(0.0831P)^2^+28.5623P] where P=(Fo^2^+2Fc^2^)/3'
_refine_ls_weighting_scheme calc
_refine_ls_wR_factor_gt 0.1362
_refine_ls_wR_factor_ref 0.1528
_reflns_number_gt 1865
_reflns_number_total 2526
_reflns_threshold_expression >2sigma(I)
_cod_data_source_file ja0474190si20040503_090234_6.cif
_cod_data_source_block compound_1_heated_200_C/vacuum_+_exposed_to_air
_cod_database_code 4112912

loop_
_symmetry_equiv_pos_as_xyz
'x, y, z'
'-x+1/2, -y, z+1/2'
'-x, y+1/2, -z+1/2'
'x+1/2, -y+1/2, -z'
'z, x, y'
'z+1/2, -x+1/2, -y'
'-z+1/2, -x, y+1/2'
'-z, x+1/2, -y+1/2'
'y, z, x'
'-y, z+1/2, -x+1/2'
'y+1/2, -z+1/2, -x'
'-y+1/2, -z, x+1/2'
'-x, -y, -z'
'x-1/2, y, -z-1/2'
'x, -y-1/2, z-1/2'
'-x-1/2, y-1/2, z'
'-z, -x, -y'
'-z-1/2, x-1/2, y'
'z-1/2, x, -y-1/2'
'z, -x-1/2, y-1/2'
'-y, -z, -x'
'y, -z-1/2, x-1/2'
'-y-1/2, z-1/2, x'
'y-1/2, z, -x-1/2'

loop_
_atom_site_label
_atom_site_type_symbol
_atom_site_fract_x
_atom_site_fract_y
_atom_site_fract_z
_atom_site_U_iso_or_equiv
_atom_site_adp_type
_atom_site_occupancy
_atom_site_symmetry_multiplicity
_atom_site_calc_flag
_atom_site_refinement_flags
Co1 Co 0.16146(4) 0.39825(4) 0.14318(4) 0.0133(3) Uani 1 1 d .
Co2 Co 0.06081(4) 0.27581(4) 0.49374(4) 0.0163(3) Uani 1 1 d .
O1 O 0.1271(2) 0.3308(2) 0.2161(2) 0.0134(9) Uani 1 1 d .
C1 C 0.0906(3) 0.3661(3) 0.2656(3) 0.0151(14) Uani 1 1 d .
H1 H 0.1206 0.3776 0.3010 0.018 Uiso 1 1 calc R
C10 C 0.0616(3) 0.4290(3) 0.2380(3) 0.0155(14) Uani 1 1 d .
O11 O 0.0810(2) 0.4483(2) 0.1830(2) 0.0204(11) Uani 1 1 d .
O12 O 0.0225(3) 0.4584(2) 0.2732(3) 0.0334(13) Uani 1 1 d .
C2 C 0.0417(3) 0.3163(3) 0.2915(3) 0.0135(13) Uani 1 1 d .
H2 H 0.0025 0.3385 0.3075 0.016 Uiso 1 1 calc R
C20 C 0.0741(3) 0.2788(3) 0.3469(3) 0.0180(15) Uani 1 1 d .
O21 O 0.0703(3) 0.3054(3) 0.4010(2) 0.0389(15) Uani 1 1 d .
O22 O 0.1034(2) 0.2278(2) 0.3343(2) 0.0247(11) Uani 1 1 d .
C3 C 0.0254(3) 0.2762(3) 0.2306(3) 0.0120(13) Uani 1 1 d .
H3 H -0.0079 0.3005 0.2064 0.014 Uiso 1 1 calc R
C30 C -0.0036(3) 0.2082(3) 0.2463(3) 0.0186(14) Uani 1 1 d .
O31 O -0.0507(2) 0.2094(2) 0.2851(2) 0.0268(12) Uani 1 1 d .
O32 O 0.0190(2) 0.1592(2) 0.2182(2) 0.0230(11) Uani 1 1 d .
C4 C 0.0881(3) 0.2782(3) 0.1897(3) 0.0121(13) Uani 1 1 d .
H4 H 0.1116 0.2369 0.1946 0.014 Uiso 1 1 calc R
C40 C 0.0742(3) 0.2905(3) 0.1180(3) 0.0159(14) Uani 1 1 d .
O41 O 0.0429(2) 0.2463(2) 0.0894(2) 0.0267(12) Uani 1 1 d .
O42 O 0.0937(2) 0.3416(2) 0.0918(2) 0.0193(10) Uani 1 1 d .
OW1 O 0.1729(2) 0.4667(2) 0.0680(2) 0.0172(10) Uani 1 1 d .
HW1A H 0.1468 0.5051 0.0771 0.021 Uiso 1 1 calc R
HW1B H 0.1583 0.4481 0.0270 0.021 Uiso 1 1 calc R
OW2 O 0.3735(3) 0.5145(4) 0.0480(4) 0.066(2) Uani 1 1 d .
HW2A H 0.4034 0.5040 0.0805 0.080 Uiso 1 1 calc R
HW2B H 0.3877 0.5343 0.0097 0.080 Uiso 1 1 calc R
OW3 O 0.1320(3) 0.1320(3) 0.1320(3) 0.058(3) Uani 1 3 d S
OW4 O 0.2071(10) 0.3856(7) 0.3978(7) 0.223(9) Uani 1 1 d .
OW5 O 0.4097(9) 0.5436(8) -0.0809(7) 0.201(7) Uani 1 1 d .

loop_
_atom_site_aniso_label
_atom_site_aniso_U_11
_atom_site_aniso_U_22
_atom_site_aniso_U_33
_atom_site_aniso_U_23
_atom_site_aniso_U_13
_atom_site_aniso_U_12
Co1 0.0151(5) 0.0118(5) 0.0129(5) -0.0009(3) 0.0024(3) -0.0023(4)
Co2 0.0170(5) 0.0187(5) 0.0131(5) -0.0007(4) -0.0023(4) 0.0025(4)
O1 0.016(2) 0.012(2) 0.012(2) -0.0001(17) -0.0004(18) -0.0021(18)
C1 0.020(3) 0.012(3) 0.014(3) 0.002(2) 0.002(3) 0.002(3)
C10 0.018(3) 0.013(3) 0.015(3) 0.001(3) -0.001(3) -0.001(3)
O11 0.027(3) 0.014(2) 0.020(2) 0.002(2) 0.006(2) 0.004(2)
O12 0.042(3) 0.021(3) 0.037(3) 0.006(2) 0.022(3) 0.010(2)
C2 0.016(3) 0.012(3) 0.013(3) 0.000(2) 0.004(3) 0.001(3)
C20 0.023(4) 0.017(3) 0.015(3) 0.003(3) 0.002(3) -0.005(3)
O21 0.078(4) 0.024(3) 0.014(3) 0.002(2) -0.004(3) 0.010(3)
O22 0.036(3) 0.022(3) 0.016(2) 0.004(2) -0.001(2) 0.012(2)
C3 0.014(3) 0.014(3) 0.008(3) 0.004(2) -0.002(2) 0.000(3)
C30 0.018(3) 0.020(3) 0.018(3) 0.003(3) -0.007(3) -0.003(3)
O31 0.025(3) 0.024(3) 0.031(3) 0.001(2) 0.013(2) -0.005(2)
O32 0.027(3) 0.012(2) 0.030(3) -0.002(2) 0.008(2) -0.004(2)
C4 0.014(3) 0.009(3) 0.013(3) -0.002(2) 0.001(2) -0.003(2)
C40 0.016(3) 0.018(3) 0.015(3) -0.008(3) 0.001(3) 0.000(3)
O41 0.033(3) 0.031(3) 0.016(2) -0.007(2) 0.006(2) -0.015(2)
O42 0.027(3) 0.021(3) 0.010(2) 0.0032(19) -0.0025(19) -0.005(2)
OW1 0.022(2) 0.014(2) 0.015(2) 0.0008(18) 0.0026(19) 0.0014(19)
OW2 0.029(3) 0.080(5) 0.090(6) 0.026(4) -0.014(3) -0.027(3)
OW3 0.058(3) 0.058(3) 0.058(3) -0.004(3) -0.004(3) -0.004(3)
OW4 0.35(2) 0.150(13) 0.167(14) 0.061(11) -0.134(15) -0.105(15)
OW5 0.27(2) 0.220(17) 0.109(10) -0.061(11) 0.047(12) -0.066(15)

loop_
_atom_type_symbol
_atom_type_description
_atom_type_scat_dispersion_real
_atom_type_scat_dispersion_imag
_atom_type_scat_source
C C 0.0033 0.0016 'International Tables Vol C Tables 4.2.6.8 and 6.1.1.4'
H H 0.0000 0.0000 'International Tables Vol C Tables 4.2.6.8 and 6.1.1.4'
O O 0.0106 0.0060 'International Tables Vol C Tables 4.2.6.8 and 6.1.1.4'
Co Co 0.3494 0.9721 'International Tables Vol C Tables 4.2.6.8 and 6.1.1.4'

loop_
_geom_angle_atom_site_label_1
_geom_angle_atom_site_label_2
_geom_angle_atom_site_label_3
_geom_angle
_geom_angle_site_symmetry_1
_geom_angle_site_symmetry_3
O31 Co1 O22 103.6(2) 18_665 9
O31 Co1 O42 167.94(19) 18_665 .
O22 Co1 O42 83.45(19) 9 .
O31 Co1 OW1 94.93(19) 18_665 .
O22 Co1 OW1 93.49(18) 9 .
O42 Co1 OW1 94.35(17) . .
O31 Co1 O11 85.0(2) 18_665 .
O22 Co1 O11 168.88(18) 9 .
O42 Co1 O11 86.87(19) . .
OW1 Co1 O11 92.67(17) . .
O31 Co1 O1 92.44(18) 18_665 .
O22 Co1 O1 94.72(18) 9 .
O42 Co1 O1 77.10(16) . .
OW1 Co1 O1 167.37(17) . .
O11 Co1 O1 77.75(17) . .
O21 Co2 O41 173.4(2) . 15_566
O21 Co2 OW2 85.1(3) . 5
O41 Co2 OW2 89.7(3) 15_566 5
O21 Co2 O32 97.1(2) . 22_566
O41 Co2 O32 87.1(2) 15_566 22_566
OW2 Co2 O32 90.8(2) 5 22_566
O21 Co2 O12 87.4(2) . 24_556
O41 Co2 O12 88.1(2) 15_566 24_556
OW2 Co2 O12 86.1(3) 5 24_556
O32 Co2 O12 174.3(2) 22_566 24_556
O21 Co2 OW1 92.54(19) . 5
O41 Co2 OW1 92.35(18) 15_566 5
OW2 Co2 OW1 175.6(3) 5 5
O32 Co2 OW1 93.14(17) 22_566 5
O12 Co2 OW1 90.14(18) 24_556 5
C4 O1 C1 110.3(5) . .
C4 O1 Co1 113.5(3) . .
C1 O1 Co1 109.5(3) . .
O1 C1 C2 104.4(5) . .
O1 C1 C10 111.2(5) . .
C2 C1 C10 116.0(5) . .
O1 C1 H1 108.3 . .
C2 C1 H1 108.3 . .
C10 C1 H1 108.3 . .
O12 C10 O11 125.1(6) . .
O12 C10 C1 116.6(6) . .
O11 C10 C1 118.3(6) . .
C10 O11 Co1 116.1(4) . .
C10 O12 Co2 126.7(4) . 18_665
C20 C2 C1 108.1(5) . .
C20 C2 C3 115.7(5) . .
C1 C2 C3 102.6(5) . .
C20 C2 H2 110.1 . .
C1 C2 H2 110.1 . .
C3 C2 H2 110.1 . .
O22 C20 O21 126.2(6) . .
O22 C20 C2 118.9(6) . .
O21 C20 C2 114.8(6) . .
C20 O21 Co2 136.3(5) . .
C20 O22 Co1 128.3(4) . 5
C2 C3 C4 104.4(5) . .
C2 C3 C30 113.4(5) . .
C4 C3 C30 117.3(5) . .
C2 C3 H3 107.1 . .
C4 C3 H3 107.1 . .
C30 C3 H3 107.1 . .
O32 C30 O31 126.6(6) . .
O32 C30 C3 119.1(6) . .
O31 C30 C3 114.3(6) . .
C30 O31 Co1 136.6(4) . 24_556
C30 O32 Co2 131.2(4) . 19_556
O1 C4 C40 109.9(5) . .
O1 C4 C3 106.2(5) . .
C40 C4 C3 112.2(5) . .
O1 C4 H4 109.5 . .
C40 C4 H4 109.5 . .
C3 C4 H4 109.5 . .
O42 C40 O41 124.8(6) . .
O42 C40 C4 119.9(5) . .
O41 C40 C4 115.4(6) . .
C40 O41 Co2 121.1(4) . 15_565
C40 O42 Co1 117.6(4) . .
Co1 OW1 Co2 109.13(19) . 9
Co1 OW1 HW1A 109.9 . .
Co2 OW1 HW1A 109.9 9 .
Co1 OW1 HW1B 109.9 . .
Co2 OW1 HW1B 109.9 9 .
HW1A OW1 HW1B 108.3 . .
Co2 OW2 HW2A 120.0 9 .
Co2 OW2 HW2B 120.0 9 .
HW2A OW2 HW2B 120.0 . .

loop_
_geom_bond_atom_site_label_1
_geom_bond_atom_site_label_2
_geom_bond_distance
_geom_bond_site_symmetry_2
Co1 O31 2.034(5) 18_665
Co1 O22 2.056(5) 9
Co1 O42 2.093(4) .
Co1 OW1 2.096(4) .
Co1 O11 2.107(5) .
Co1 O1 2.154(4) .
Co2 O21 2.005(5) .
Co2 O41 2.045(5) 15_566
Co2 OW2 2.065(6) 5
Co2 O32 2.085(4) 22_566
Co2 O12 2.126(5) 24_556
Co2 OW1 2.185(4) 5
O1 C4 1.448(7) .
O1 C1 1.452(7) .
C1 C2 1.527(9) .
C1 C10 1.529(9) .
C1 H1 0.9800 .
C10 O12 1.236(8) .
C10 O11 1.258(8) .
O12 Co2 2.126(5) 18_665
C2 C20 1.522(9) .
C2 C3 1.530(8) .
C2 H2 0.9800 .
C20 O22 1.234(8) .
C20 O21 1.236(8) .
O22 Co1 2.057(5) 5
C3 C4 1.534(8) .
C3 C30 1.550(8) .
C3 H3 0.9800 .
C30 O32 1.248(8) .
C30 O31 1.250(8) .
O31 Co1 2.034(5) 24_556
O32 Co2 2.085(4) 19_556
C4 C40 1.518(9) .
C4 H4 0.9800 .
C40 O42 1.243(8) .
C40 O41 1.255(8) .
O41 Co2 2.045(5) 15_565
OW1 Co2 2.185(4) 9
OW1 HW1A 0.9700 .
OW1 HW1B 0.9700 .
OW2 Co2 2.065(6) 9
OW2 HW2A 0.9300 .
OW2 HW2B 0.9300 .
